data_2011002
loop_
_publ_author_name
'Ejsmont, Krzysztof'
'Doma\'nski, Andrzej'
'Kyzio\/l, Janusz'
'Zaleski, Jacek'

_publ_section_title
;
 4-Hydroxy-<i>ONN</i>-azoxybenzene
;
_journal_issue 6
_journal_name_full 'Acta Crystallographica Section C'
_journal_page_first 697
_journal_page_last 699
_journal_paper_doi 10.1107/S0108270100003449
_journal_volume 56
_journal_year 2000
_chemical_formula_moiety 'C12 H10 N2 O2'
_chemical_formula_sum 'C12 H10 N2 O2'
_chemical_formula_weight 214.22
_chemical_name_systematic
;
 ?
;
_space_group_IT_number 19
_symmetry_cell_setting orthorhombic
_symmetry_space_group_name_Hall 'P 2ac 2ab'
_symmetry_space_group_name_H-M 'P 21 21 21'
_cell_angle_alpha 90.00
_cell_angle_beta 90.00
_cell_angle_gamma 90.00
_cell_formula_units_Z 4
_cell_length_a 7.1870(10)
_cell_length_b 11.261(2)
_cell_length_c 12.812(3)
_cell_measurement_reflns_used 21
_cell_measurement_temperature 293(2)
_cell_measurement_theta_max 11
_cell_measurement_theta_min 8
_cell_volume 1036.9(3)
_computing_cell_refinement 'KUMA Diffraction Software'
_computing_data_collection 'KUMA Diffraction Software (Kuma, 1998)'
_computing_data_reduction 'KUMA Diffraction Software'
_computing_molecular_graphics 'SHELXTL (Sheldrick, 1990)'
_computing_publication_material SHELXL97
_computing_structure_refinement 'SHELXL97 (Sheldrick, 1997)'
_computing_structure_solution 'SHELXS97 (Sheldrick, 1997)'
_diffrn_ambient_temperature 293(2)
_diffrn_measured_fraction_theta_full .981
_diffrn_measured_fraction_theta_max .981
_diffrn_measurement_device_type 'KUMA KM--4'
_diffrn_measurement_method '\w--\q scans'
_diffrn_radiation_monochromator graphite
_diffrn_radiation_source 'fine-focus sealed tube'
_diffrn_radiation_type MoK\a
_diffrn_radiation_wavelength .71073
_diffrn_reflns_av_R_equivalents .0291
_diffrn_reflns_av_sigmaI/netI .0520
_diffrn_reflns_limit_h_max 10
_diffrn_reflns_limit_h_min -10
_diffrn_reflns_limit_k_max 15
_diffrn_reflns_limit_k_min -15
_diffrn_reflns_limit_l_max 18
_diffrn_reflns_limit_l_min -18
_diffrn_reflns_number 2796
_diffrn_reflns_theta_full 30.13
_diffrn_reflns_theta_max 30.13
_diffrn_reflns_theta_min 2.41
_diffrn_standards_decay_% .52
_diffrn_standards_interval_count 50
_diffrn_standards_number 2
_exptl_absorpt_coefficient_mu .096
_exptl_absorpt_correction_type none
_exptl_crystal_colour yellow
_exptl_crystal_density_diffrn 1.372
_exptl_crystal_density_meas 1.370(10)
_exptl_crystal_density_method flotation
_exptl_crystal_description plate
_exptl_crystal_F_000 448
_exptl_crystal_size_max .5
_exptl_crystal_size_mid .4
_exptl_crystal_size_min .3
_refine_diff_density_max .105
_refine_diff_density_min -.125
_refine_ls_goodness_of_fit_ref .993
_refine_ls_hydrogen_treatment 'All H atoms refined isotropically'
_refine_ls_matrix_type full
_refine_ls_number_parameters 185
_refine_ls_number_reflns 1729
_refine_ls_number_restraints 0
_refine_ls_restrained_S_all .993
_refine_ls_R_factor_all .1092
_refine_ls_R_factor_gt .0337
_refine_ls_shift/su_max .000
_refine_ls_shift/su_mean .000
_refine_ls_structure_factor_coef Fsqd
_refine_ls_weighting_details 'w = 1/[\s^2^(Fo^2^)+(0.0252P)^2^+0.1130P] where P=(Fo^2^+2Fc^2^)/3'
_refine_ls_weighting_scheme calc
_refine_ls_wR_factor_ref .0960
_reflns_number_gt 1026
_reflns_number_total 1729
_reflns_threshold_expression I>2\s(I)
_cod_data_source_file gd1082.cif
_cod_data_source_block IIa
_cod_depositor_comments
;
The following automatic conversions were performed:

'_refine_ls_weighting_scheme' value 'calc w =
1/[\s^2^(Fo^2^)+(0.0252P)^2^+0.1130P] where P=(Fo^2^+2Fc^2^)/3' was
changed to 'calc'. New tag '_refine_ls_weighting_details' was
created. The value of the new tag was set to 'w =
1/[\s^2^(Fo^2^)+(0.0252P)^2^+0.1130P] where P=(Fo^2^+2Fc^2^)/3'.

Automatic conversion script
Id: cif_fix_values 3143 2015-03-26 13:38:13Z robertas 
;
_cod_database_code 2011002
_cod_database_fobs_code 2011002

loop_
_symmetry_equiv_pos_as_xyz
'x, y, z'
'-x+1/2, -y, z+1/2'
'-x, y+1/2, -z+1/2'
'x+1/2, -y+1/2, -z'

loop_
_atom_site_label
_atom_site_fract_x
_atom_site_fract_y
_atom_site_fract_z
_atom_site_U_iso_or_equiv
_atom_site_adp_type
_atom_site_calc_flag
_atom_site_refinement_flags
_atom_site_occupancy
_atom_site_disorder_assembly
_atom_site_disorder_group
_atom_site_type_symbol
N2 .2024(3) .24506(17) .84313(14) .0548(5) Uani d . 1 . . N
N1 .1457(3) .21220(18) .93209(14) .0521(5) Uani d . 1 . . N
O2 .2274(3) .70176(16) .68493(14) .0673(6) Uani d . 1 . . O
O1 .0781(3) .27976(13) 1.00334(14) .0608(5) Uani d . 1 . . O
C1 .1961(4) .3645(2) .81248(16) .0514(6) Uani d . 1 . . C
C2 .2936(4) .3844(2) .72042(17) .0634(7) Uani d . 1 . . C
C3 .3056(4) .4951(2) .67680(18) .0626(7) Uani d . 1 . . C
C4 .2184(4) .5901(2) .72317(16) .0523(6) Uani d . 1 . . C
C5 .1148(4) .5715(2) .81343(18) .0569(7) Uani d . 1 . . C
C6 .1035(4) .4607(2) .85810(17) .0544(6) Uani d . 1 . . C
C1' .1562(3) .0855(2) .95302(16) .0491(6) Uani d . 1 . . C
C6' .1027(4) .0457(2) 1.04995(19) .0619(7) Uani d . 1 . . C
C5' .1099(5) -.0739(3) 1.0707(2) .0736(9) Uani d . 1 . . C
C4' .1677(5) -.1527(3) .9970(2) .0719(8) Uani d . 1 . . C
C3' .2199(5) -.1121(2) .89940(19) .0722(8) Uani d . 1 . . C
C2' .2135(4) .0072(3) .87713(19) .0625(7) Uani d . 1 . . C
H22 .298(6) .703(3) .632(3) .108(12) Uiso d . 1 . . H
H2 .370(5) .315(3) .686(3) .098(10) Uiso d . 1 . . H
H3 .375(4) .506(2) .618(2) .071(8) Uiso d . 1 . . H
H5 .045(3) .639(2) .8410(18) .061(7) Uiso d . 1 . . H
H6 .026(4) .445(2) .920(2) .066(8) Uiso d . 1 . . H
H6' .059(4) .105(2) 1.096(2) .080(9) Uiso d . 1 . . H
H5' .059(5) -.105(3) 1.135(3) .123(13) Uiso d . 1 . . H
H4' .163(4) -.236(2) 1.008(2) .068(7) Uiso d . 1 . . H
H3' .254(4) -.171(2) .848(2) .093(10) Uiso d . 1 . . H
H2' .246(4) .038(2) .808(2) .074(8) Uiso d . 1 . . H

loop_
_atom_site_aniso_label
_atom_site_aniso_U_11
_atom_site_aniso_U_22
_atom_site_aniso_U_33
_atom_site_aniso_U_12
_atom_site_aniso_U_13
_atom_site_aniso_U_23
N2 .0612(13) .0648(13) .0383(9) -.0017(12) .0060(10) -.0019(9)
N1 .0550(12) .0659(13) .0355(8) -.0005(11) -.0017(9) -.0047(9)
O2 .0893(15) .0617(11) .0508(9) .0053(11) .0132(10) .0078(8)
O1 .0805(12) .0664(11) .0353(6) .0122(10) .0062(9) -.0081(9)
C1 .0620(15) .0522(13) .0399(10) -.0017(13) -.0015(12) -.0011(10)
C2 .0830(19) .0648(15) .0423(11) .0008(16) .0122(14) -.0039(11)
C3 .0787(19) .0697(17) .0394(11) .0032(16) .0133(14) .0017(12)
C4 .0625(15) .0578(14) .0367(10) -.0004(13) -.0017(11) .0029(10)
C5 .0637(16) .0615(15) .0454(12) .0065(14) .0071(13) -.0009(11)
C6 .0569(15) .0663(16) .0400(11) -.0009(13) .0064(12) .0009(11)
C1' .0537(15) .0526(14) .0410(11) .0003(12) -.0029(11) .0019(10)
C6' .0772(19) .0671(17) .0414(12) -.0005(15) .0088(14) -.0037(12)
C5' .106(3) .0663(17) .0486(13) -.0125(18) .0102(17) .0082(13)
C4' .101(2) .0572(15) .0577(14) -.0097(17) .0046(18) .0062(14)
C3' .101(2) .0612(16) .0546(14) .0033(17) .0127(17) -.0036(13)
C2' .0796(19) .0662(16) .0417(11) .0044(16) .0087(14) .0024(12)

loop_
_atom_type_symbol
_atom_type_description
_atom_type_scat_dispersion_real
_atom_type_scat_dispersion_imag
_atom_type_scat_source
C C .0033 .0016 'International Tables Vol C Tables 4.2.6.8 and 6.1.1.4'
H H .0000 .0000 'International Tables Vol C Tables 4.2.6.8 and 6.1.1.4'
N N .0061 .0033 'International Tables Vol C Tables 4.2.6.8 and 6.1.1.4'
O O .0106 .0060 'International Tables Vol C Tables 4.2.6.8 and 6.1.1.4'

loop_
_geom_angle_atom_site_label_1
_geom_angle_atom_site_label_2
_geom_angle_atom_site_label_3
_geom_angle
_geom_angle_publ_flag
N1 N2 C1 121.5(2) y
N2 N1 O1 126.1(2) y
N2 N1 C1' 115.9(2) y
O1 N1 C1' 118.0(2) y
C2 C1 C6 118.0(2) ?
C2 C1 N2 112.1(2) y
C6 C1 N2 129.9(2) y
C3 C2 C1 121.7(3) ?
C2 C3 C4 120.2(2) ?
O2 C4 C3 123.1(2) y
O2 C4 C5 117.8(2) y
C3 C4 C5 119.1(2) ?
C6 C5 C4 120.9(2) ?
C5 C6 C1 120.0(2) ?
C6' C1' C2' 120.9(2) ?
C6' C1' N1 118.2(2) y
C2' C1' N1 120.9(2) y
C1' C6' C5' 118.9(2) ?
C4' C5' C6' 121.1(2) ?
C5' C4' C3' 119.7(3) ?
C2' C3' C4' 120.1(3) ?
C1' C2' C3' 119.3(2) ?

loop_
_geom_bond_atom_site_label_1
_geom_bond_atom_site_label_2
_geom_bond_site_symmetry_2
_geom_bond_distance
_geom_bond_publ_flag
N2 N1 . 1.266(3) y
N2 C1 . 1.402(3) y
N1 O1 . 1.284(2) y
N1 C1' . 1.453(3) y
O2 C4 . 1.351(3) y
C1 C2 . 1.390(3) ?
C1 C6 . 1.400(3) ?
C2 C3 . 1.368(4) ?
C3 C4 . 1.375(3) ?
C4 C5 . 1.391(3) ?
C5 C6 . 1.375(3) ?
C1' C6' . 1.375(3) ?
C1' C2' . 1.376(3) ?
C6' C5' . 1.375(4) ?
C5' C4' . 1.359(4) ?
C4' C3' . 1.383(4) ?
C3' C2' . 1.375(4) ?

loop_
_geom_hbond_atom_site_label_D
_geom_hbond_atom_site_label_H
_geom_hbond_atom_site_label_A
_geom_hbond_site_symmetry_A
_geom_hbond_distance_DH
_geom_hbond_distance_HA
_geom_hbond_distance_DA
_geom_hbond_angle_DHA
O2 H22 O1 2_564 .85(4) 1.88(4) 2.722(3) 170(4)
C3' H3' O2 1_545 .97(3) 2.54(3) 3.456(3) 158(3)

loop_
_cod_related_entry_id
_cod_related_entry_database
_cod_related_entry_code
1 ChemSpider 14088357
